data_7038241
loop_
_publ_author_name
'\'Alvarez, Mar\'ia'
'\'Alvarez, Eleuterio'
'Fructos, Manuel R.'
'Urbano, Juan'
'P\'erez, Pedro J'

_publ_section_title
;
 Copper-induced ammonia N-H functionalization.
;
_journal_issue 37
_journal_name_full 'Dalton transactions (Cambridge, England : 2003)'
_journal_page_first 14628
_journal_page_last 14633
_journal_paper_doi 10.1039/c5dt04972e
_journal_volume 45
_journal_year 2016
_chemical_formula_moiety 'C43 H49 B Cu N7'
_chemical_formula_sum 'C43 H49 B Cu N7'
_chemical_formula_weight 738.24
_chemical_name_systematic
; 
 ? 
;
_space_group_IT_number 14
_symmetry_cell_setting monoclinic
_symmetry_space_group_name_Hall '-P 2ybc'
_symmetry_space_group_name_H-M 'P 1 21/c 1'
_atom_sites_solution_hydrogens geom
_atom_sites_solution_primary direct
_atom_sites_solution_secondary difmap
_audit_creation_method SHELXL-97
_audit_update_record
;
2015-12-18 deposited with the CCDC.
2016-02-02 downloaded from the CCDC.
;
_cell_angle_alpha 90.00
_cell_angle_beta 90.8290(10)
_cell_angle_gamma 90.00
_cell_formula_units_Z 4
_cell_length_a 19.5923(5)
_cell_length_b 11.7255(3)
_cell_length_c 16.7466(4)
_cell_measurement_reflns_used 8712
_cell_measurement_temperature 173(2)
_cell_measurement_theta_max 30.30
_cell_measurement_theta_min 2.35
_cell_volume 3846.79(17)
_computing_cell_refinement 'APEX2 Software Suite (Bruker, 2007)'
_computing_data_collection 'APEX2 Software Suite (Bruker, 2007)'
_computing_data_reduction 'APEX2 Software Suite (Bruker, 2007)'
_computing_molecular_graphics 'SHELXTL (Sheldrick, 2008)'
_computing_publication_material 'SHELXTL and publCIF (Westrip, 2010)'
_computing_structure_refinement 'SHELXL97 (Sheldrick, 2008)'
_computing_structure_solution 'SIR2002 (Burla et al., 2003)'
_diffrn_ambient_temperature 173(2)
_diffrn_detector_area_resol_mean 8.26
_diffrn_measured_fraction_theta_full 1.000
_diffrn_measured_fraction_theta_max 1.000
_diffrn_measurement_device_type
;
 Bruker-Nonius X8kappa APEX II CCD area detector
;
_diffrn_measurement_method 'phi and omega scans with narrow frames'
_diffrn_radiation_monochromator graphite
_diffrn_radiation_source 'fine-focus sealed tube'
_diffrn_radiation_type MoK\a
_diffrn_radiation_wavelength 0.71073
_diffrn_reflns_av_R_equivalents 0.0323
_diffrn_reflns_av_unetI/netI 0.0147
_diffrn_reflns_limit_h_max 23
_diffrn_reflns_limit_h_min -23
_diffrn_reflns_limit_k_max 14
_diffrn_reflns_limit_k_min -14
_diffrn_reflns_limit_l_max 20
_diffrn_reflns_limit_l_min -20
_diffrn_reflns_number 75457
_diffrn_reflns_theta_full 25.25
_diffrn_reflns_theta_max 25.25
_diffrn_reflns_theta_min 2.12
_diffrn_standards_decay_% 0
_exptl_absorpt_coefficient_mu 0.608
_exptl_absorpt_correction_T_max 0.9417
_exptl_absorpt_correction_T_min 0.8508
_exptl_absorpt_correction_type multi-scan
_exptl_absorpt_process_details
;
program SADABS, Bruker (2001).
;
_exptl_crystal_colour colourless
_exptl_crystal_density_diffrn 1.275
_exptl_crystal_density_method 'not measured'
_exptl_crystal_description plate
_exptl_crystal_F_000 1560
_exptl_crystal_size_max 0.50
_exptl_crystal_size_mid 0.10
_exptl_crystal_size_min 0.10
_refine_diff_density_max 0.268
_refine_diff_density_min -0.409
_refine_diff_density_rms 0.050
_refine_ls_extinction_method none
_refine_ls_goodness_of_fit_ref 1.075
_refine_ls_hydrogen_treatment constr
_refine_ls_matrix_type full
_refine_ls_number_parameters 550
_refine_ls_number_reflns 6963
_refine_ls_number_restraints 396
_refine_ls_restrained_S_all 1.059
_refine_ls_R_factor_all 0.0396
_refine_ls_R_factor_gt 0.0307
_refine_ls_shift/su_max 0.000
_refine_ls_shift/su_mean 0.000
_refine_ls_structure_factor_coef Fsqd
_refine_ls_weighting_details 'calc w=1/[\s^2^(Fo^2^)+(0.0494P)^2^+1.6577P] where P=(Fo^2^+2Fc^2^)/3'
_refine_ls_weighting_scheme calc
_refine_ls_wR_factor_gt 0.0840
_refine_ls_wR_factor_ref 0.0886
_reflns_number_gt 6021
_reflns_number_total 6963
_reflns_threshold_expression >2sigma(I)
_cod_data_source_file c5dt04972e2.cif
_cod_data_source_block 4
_cod_depositor_comments
;
The following automatic conversions were performed:

'_symmetry_cell_setting' value 'Monoclinic' changed to 'monoclinic'
according to
/usr/data/users/saulius/crontab/automatic-downloads/rss-feeds/RSC/lib/dictionaries/cif_core.dic
dictionary named 'cif_core.dic' version 2.4.2 from 2011-04-26.

Automatic conversion script
Id: cif_fix_values 4268 2015-11-12 08:31:59Z antanas 

 Adding full bibliography for 7038238--7038244.cif.
;
_cod_original_sg_symbol_Hall '-P 2ybc '
_cod_original_sg_symbol_H-M 'P 21/c '
_cod_database_code 7038241

loop_
_symmetry_equiv_pos_as_xyz
'x, y, z'
'-x, y+1/2, -z+1/2'
'-x, -y, -z'
'x, -y-1/2, z-1/2'

loop_
_atom_site_label
_atom_site_type_symbol
_atom_site_fract_x
_atom_site_fract_y
_atom_site_fract_z
_atom_site_U_iso_or_equiv
_atom_site_adp_type
_atom_site_occupancy
_atom_site_symmetry_multiplicity
_atom_site_calc_flag
_atom_site_refinement_flags
_atom_site_disorder_assembly
_atom_site_disorder_group
Cu1 Cu 0.220660(10) -0.011098(18) 0.192652(11) 0.02484(8) Uani 1 1 d . . .
N1 N 0.20801(7) 0.13765(11) 0.26024(8) 0.0225(3) Uani 1 1 d . A .
N2 N 0.17482(7) 0.12176(12) 0.33050(8) 0.0226(3) Uani 1 1 d . . .
N3 N 0.11937(7) -0.05530(12) 0.21451(7) 0.0221(3) Uani 1 1 d . A .
N4 N 0.09906(7) -0.04152(12) 0.29131(8) 0.0216(3) Uani 1 1 d . . .
N5 N 0.25035(7) -0.09978(12) 0.29280(8) 0.0240(3) Uani 1 1 d . A .
N6 N 0.21221(7) -0.08089(12) 0.35929(7) 0.0223(3) Uani 1 1 d . . .
C1 C 0.21704(8) 0.24937(14) 0.25189(9) 0.0230(3) Uani 1 1 d . . .
C2 C 0.18912(9) 0.30731(15) 0.31677(10) 0.0288(4) Uani 1 1 d . A .
H2 H 0.1883 0.3873 0.3256 0.035 Uiso 1 1 calc R . .
C3 C 0.16317(9) 0.22317(15) 0.36495(10) 0.0267(4) Uani 1 1 d . A .
H3 H 0.1408 0.2349 0.4142 0.032 Uiso 1 1 calc R . .
C4 C 0.25053(8) 0.29375(14) 0.17920(9) 0.0226(3) Uani 1 1 d . A .
C5 C 0.21192(8) 0.35222(14) 0.12175(10) 0.0239(3) Uani 1 1 d . . .
C6 C 0.24222(9) 0.38413(15) 0.05073(10) 0.0303(4) Uani 1 1 d . A .
H6 H 0.2156 0.4229 0.0114 0.036 Uiso 1 1 calc R . .
C7 C 0.31001(10) 0.36124(18) 0.03553(11) 0.0389(5) Uani 1 1 d . . .
C8 C 0.34826(10) 0.30696(19) 0.09489(12) 0.0406(5) Uani 1 1 d . A .
H8 H 0.3954 0.2934 0.0863 0.049 Uiso 1 1 calc R . .
C9 C 0.31988(9) 0.27188(15) 0.16634(10) 0.0292(4) Uani 1 1 d . . .
C10 C 0.13795(9) 0.38098(15) 0.13454(11) 0.0296(4) Uani 1 1 d . A .
H10A H 0.1348 0.4471 0.1700 0.044 Uiso 1 1 calc R . .
H10B H 0.1149 0.3157 0.1588 0.044 Uiso 1 1 calc R . .
H10C H 0.1160 0.3989 0.0831 0.044 Uiso 1 1 calc R . .
C11 C 0.34054(12) 0.3926(3) -0.04405(14) 0.0637(8) Uani 1 1 d . A .
H11A H 0.3047 0.4229 -0.0795 0.096 Uiso 1 1 calc R . .
H11B H 0.3607 0.3246 -0.0683 0.096 Uiso 1 1 calc R . .
H11C H 0.3760 0.4506 -0.0359 0.096 Uiso 1 1 calc R . .
C12 C 0.36293(9) 0.21001(18) 0.22799(11) 0.0375(4) Uani 1 1 d . A .
H12A H 0.4107 0.2102 0.2115 0.056 Uiso 1 1 calc R . .
H12B H 0.3469 0.1311 0.2328 0.056 Uiso 1 1 calc R . .
H12C H 0.3591 0.2485 0.2797 0.056 Uiso 1 1 calc R . .
C13 C 0.06490(8) -0.08957(13) 0.17252(9) 0.0214(3) Uani 1 1 d . . .
C14 C 0.00855(8) -0.09898(15) 0.22261(10) 0.0263(4) Uani 1 1 d . A .
H14 H -0.0364 -0.1224 0.2084 0.032 Uiso 1 1 calc R . .
C15 C 0.03254(8) -0.06700(14) 0.29687(10) 0.0249(3) Uani 1 1 d . A .
H15 H 0.0064 -0.0635 0.3442 0.030 Uiso 1 1 calc R . .
C16 C 0.07171(8) -0.10683(14) 0.08536(9) 0.0215(3) Uani 1 1 d . A .
C17 C 0.06578(8) -0.21583(14) 0.05153(10) 0.0243(3) Uani 1 1 d . . .
C18 C 0.07589(9) -0.22931(15) -0.02985(10) 0.0277(4) Uani 1 1 d . A .
H18 H 0.0723 -0.3033 -0.0526 0.033 Uiso 1 1 calc R . .
C19 C 0.09122(9) -0.13736(15) -0.07910(10) 0.0280(4) Uani 1 1 d . . .
C20 C 0.09583(9) -0.03055(15) -0.04460(10) 0.0264(4) Uani 1 1 d . A .
H20 H 0.1058 0.0331 -0.0775 0.032 Uiso 1 1 calc R . .
C21 C 0.08633(8) -0.01295(14) 0.03667(10) 0.0232(3) Uani 1 1 d . . .
C22 C 0.04905(11) -0.31857(15) 0.10176(11) 0.0356(4) Uani 1 1 d . A .
H22A H 0.0516 -0.3876 0.0689 0.053 Uiso 1 1 calc R . .
H22B H 0.0028 -0.3107 0.1227 0.053 Uiso 1 1 calc R . .
H22C H 0.0819 -0.3242 0.1463 0.053 Uiso 1 1 calc R . .
C23 C 0.10028(12) -0.15401(18) -0.16748(11) 0.0420(5) Uani 1 1 d . A .
H23A H 0.0557 -0.1677 -0.1930 0.063 Uiso 1 1 calc R . .
H23B H 0.1301 -0.2197 -0.1765 0.063 Uiso 1 1 calc R . .
H23C H 0.1209 -0.0855 -0.1904 0.063 Uiso 1 1 calc R . .
C24 C 0.09050(9) 0.10652(14) 0.06930(10) 0.0295(4) Uani 1 1 d . A .
H24A H 0.1368 0.1210 0.0898 0.044 Uiso 1 1 calc R . .
H24B H 0.0579 0.1152 0.1127 0.044 Uiso 1 1 calc R . .
H24C H 0.0795 0.1611 0.0267 0.044 Uiso 1 1 calc R . .
C25 C 0.29598(8) -0.17917(14) 0.31173(10) 0.0251(3) Uani 1 1 d . . .
C26 C 0.28834(9) -0.21253(16) 0.39129(10) 0.0325(4) Uani 1 1 d . A .
H26 H 0.3145 -0.2675 0.4200 0.039 Uiso 1 1 calc R . .
C27 C 0.23503(9) -0.14872(15) 0.41878(10) 0.0282(4) Uani 1 1 d . A .
H27 H 0.2171 -0.1518 0.4712 0.034 Uiso 1 1 calc R . .
C28 C 0.34227(9) -0.22250(15) 0.24871(10) 0.0284(4) Uani 1 1 d . A .
C29 C 0.41007(9) -0.18687(17) 0.24548(11) 0.0342(4) Uani 1 1 d . . .
C30 C 0.45082(10) -0.2283(2) 0.18434(12) 0.0444(5) Uani 1 1 d . A .
H30 H 0.4970 -0.2039 0.1817 0.053 Uiso 1 1 calc R . .
C31 C 0.42607(11) -0.3041(2) 0.12735(12) 0.0467(5) Uani 1 1 d . . .
C32 C 0.35893(11) -0.33761(19) 0.13165(12) 0.0437(5) Uani 1 1 d . A .
H32 H 0.3412 -0.3891 0.0928 0.052 Uiso 1 1 calc R . .
C33 C 0.31631(9) -0.29837(16) 0.19107(11) 0.0344(4) Uani 1 1 d . . .
C34 C 0.43927(11) -0.1053(2) 0.30626(13) 0.0482(5) Uani 1 1 d . A .
H34A H 0.4120 -0.0352 0.3065 0.072 Uiso 1 1 calc R . .
H34B H 0.4865 -0.0869 0.2926 0.072 Uiso 1 1 calc R . .
H34C H 0.4384 -0.1406 0.3593 0.072 Uiso 1 1 calc R . .
C35 C 0.47096(14) -0.3492(3) 0.06191(16) 0.0723(8) Uani 1 1 d . A .
H35A H 0.4854 -0.4271 0.0749 0.108 Uiso 1 1 calc R . .
H35B H 0.5113 -0.3004 0.0571 0.108 Uiso 1 1 calc R . .
H35C H 0.4454 -0.3494 0.0112 0.108 Uiso 1 1 calc R . .
C36 C 0.24337(11) -0.3379(2) 0.19308(15) 0.0519(6) Uani 1 1 d . A .
H36A H 0.2343 -0.3728 0.2450 0.078 Uiso 1 1 calc R . .
H36B H 0.2354 -0.3941 0.1506 0.078 Uiso 1 1 calc R . .
H36C H 0.2129 -0.2725 0.1849 0.078 Uiso 1 1 calc R . .
N7A N 0.2645(2) -0.0484(3) 0.0880(3) 0.0272(9) Uani 0.50 1 d PU A 1
H7A1 H 0.2824 -0.1209 0.0913 0.033 Uiso 0.50 1 calc PR A 1
H7A2 H 0.2312 -0.0492 0.0488 0.033 Uiso 0.50 1 calc PR A 1
C37A C 0.3192(3) 0.0301(5) 0.0632(3) 0.0499(13) Uani 0.50 1 d PDU A 1
H37A H 0.3549 0.0314 0.1056 0.060 Uiso 0.50 1 calc PR A 1
H37B H 0.2998 0.1079 0.0593 0.060 Uiso 0.50 1 calc PR A 1
C38A C 0.3528(6) 0.0023(9) -0.0149(6) 0.033(2) Uani 0.50 1 d PDU A 1
C39A C 0.4133(7) -0.0547(12) -0.0180(8) 0.044(2) Uani 0.50 1 d PDU A 1
H39A H 0.4347 -0.0726 0.0317 0.053 Uiso 0.50 1 calc PR A 1
C40A C 0.4470(6) -0.0894(8) -0.0864(5) 0.047(2) Uani 0.50 1 d PDU A 1
H40A H 0.4860 -0.1375 -0.0846 0.056 Uiso 0.50 1 calc PR A 1
C41A C 0.4196(4) -0.0487(7) -0.1562(6) 0.040(2) Uani 0.50 1 d PDU A 1
H41A H 0.4417 -0.0627 -0.2053 0.048 Uiso 0.50 1 calc PR A 1
C42A C 0.3605(5) 0.0117(9) -0.1549(6) 0.041(2) Uani 0.50 1 d PDU A 1
H42A H 0.3407 0.0353 -0.2043 0.049 Uiso 0.50 1 calc PR A 1
C43A C 0.3283(6) 0.0399(10) -0.0862(6) 0.046(2) Uani 0.50 1 d PDU A 1
H43A H 0.2885 0.0861 -0.0882 0.056 Uiso 0.50 1 calc PR A 1
N7B N 0.2586(2) 0.0058(4) 0.0841(3) 0.0294(9) Uani 0.50 1 d PU A 2
H7B1 H 0.2322 -0.0369 0.0495 0.035 Uiso 0.50 1 calc PR A 2
H7B2 H 0.2539 0.0809 0.0691 0.035 Uiso 0.50 1 calc PR A 2
C37B C 0.3300(2) -0.0268(4) 0.0729(3) 0.0347(10) Uani 0.50 1 d PDU A 2
H37C H 0.3361 -0.1052 0.0937 0.042 Uiso 0.50 1 calc PR A 2
H37D H 0.3588 0.0241 0.1064 0.042 Uiso 0.50 1 calc PR A 2
C38B C 0.3572(6) -0.0236(9) -0.0115(6) 0.0299(19) Uani 0.50 1 d PDU A 2
C39B C 0.4199(7) -0.0728(12) -0.0247(8) 0.038(2) Uani 0.50 1 d PDU A 2
H39B H 0.4458 -0.1085 0.0166 0.046 Uiso 0.50 1 calc PR A 2
C40B C 0.4428(5) -0.0660(8) -0.1046(5) 0.0395(19) Uani 0.50 1 d PDU A 2
H40B H 0.4877 -0.0913 -0.1155 0.047 Uiso 0.50 1 calc PR A 2
C41B C 0.4037(4) -0.0250(7) -0.1672(5) 0.0322(16) Uani 0.50 1 d PDU A 2
H41B H 0.4205 -0.0292 -0.2201 0.039 Uiso 0.50 1 calc PR A 2
C42B C 0.3406(4) 0.0218(10) -0.1540(6) 0.0351(16) Uani 0.50 1 d PDU A 2
H42B H 0.3134 0.0522 -0.1963 0.042 Uiso 0.50 1 calc PR A 2
C43B C 0.3183(5) 0.0225(10) -0.0750(5) 0.0371(19) Uani 0.50 1 d PDU A 2
H43B H 0.2752 0.0555 -0.0638 0.045 Uiso 0.50 1 calc PR A 2
B1 B 0.15071(10) 0.00126(15) 0.35507(11) 0.0219(4) Uani 1 1 d . A .
H1 H 0.1283 0.0049 0.4083 0.026 Uiso 1 1 calc R . .

loop_
_atom_site_aniso_label
_atom_site_aniso_U_11
_atom_site_aniso_U_22
_atom_site_aniso_U_33
_atom_site_aniso_U_23
_atom_site_aniso_U_13
_atom_site_aniso_U_12
Cu1 0.02569(13) 0.03027(13) 0.01869(12) -0.00106(8) 0.00499(8) 0.00207(8)
N1 0.0245(7) 0.0240(7) 0.0191(6) -0.0001(5) 0.0036(5) 0.0000(5)
N2 0.0248(7) 0.0248(7) 0.0181(6) -0.0013(5) 0.0029(5) 0.0004(6)
N3 0.0235(7) 0.0260(7) 0.0168(6) -0.0012(5) 0.0026(5) 0.0001(6)
N4 0.0233(7) 0.0243(7) 0.0173(6) -0.0013(5) 0.0031(5) 0.0013(6)
N5 0.0251(7) 0.0266(7) 0.0204(7) -0.0005(6) 0.0038(5) 0.0024(6)
N6 0.0239(7) 0.0255(7) 0.0175(6) -0.0003(5) 0.0016(5) 0.0000(6)
C1 0.0228(8) 0.0230(8) 0.0233(8) -0.0009(6) -0.0017(6) 0.0018(6)
C2 0.0361(10) 0.0211(8) 0.0292(9) -0.0051(7) 0.0029(7) 0.0032(7)
C3 0.0306(9) 0.0273(9) 0.0222(8) -0.0054(7) 0.0037(7) 0.0027(7)
C4 0.0264(8) 0.0191(8) 0.0224(8) -0.0035(6) 0.0014(6) -0.0010(6)
C5 0.0261(8) 0.0190(8) 0.0268(8) -0.0023(6) 0.0003(7) -0.0005(6)
C6 0.0316(9) 0.0311(10) 0.0283(9) 0.0056(7) 0.0001(7) 0.0038(7)
C7 0.0345(10) 0.0509(12) 0.0314(10) 0.0095(9) 0.0079(8) 0.0071(9)
C8 0.0256(9) 0.0579(13) 0.0386(11) 0.0099(9) 0.0089(8) 0.0099(9)
C9 0.0267(9) 0.0334(10) 0.0275(9) 0.0005(7) -0.0008(7) 0.0038(7)
C10 0.0272(9) 0.0288(9) 0.0330(9) 0.0024(7) 0.0021(7) 0.0044(7)
C11 0.0442(13) 0.103(2) 0.0447(13) 0.0299(14) 0.0175(10) 0.0199(13)
C12 0.0285(9) 0.0500(12) 0.0338(10) 0.0036(9) -0.0025(8) 0.0084(8)
C13 0.0225(8) 0.0194(8) 0.0223(8) 0.0017(6) -0.0002(6) 0.0018(6)
C14 0.0210(8) 0.0327(9) 0.0252(8) 0.0019(7) -0.0009(6) -0.0021(7)
C15 0.0221(8) 0.0289(9) 0.0237(8) 0.0015(7) 0.0051(6) 0.0009(7)
C16 0.0189(8) 0.0256(8) 0.0199(8) 0.0003(6) -0.0013(6) 0.0003(6)
C17 0.0238(8) 0.0239(8) 0.0251(8) 0.0016(7) -0.0022(6) 0.0018(7)
C18 0.0325(9) 0.0244(9) 0.0262(9) -0.0034(7) -0.0010(7) 0.0022(7)
C19 0.0297(9) 0.0320(9) 0.0222(8) -0.0002(7) 0.0007(7) 0.0044(7)
C20 0.0276(9) 0.0276(9) 0.0242(8) 0.0060(7) 0.0017(7) -0.0009(7)
C21 0.0200(8) 0.0247(9) 0.0248(8) 0.0011(6) -0.0019(6) -0.0003(6)
C22 0.0518(12) 0.0246(9) 0.0305(9) 0.0023(8) 0.0010(8) -0.0038(8)
C23 0.0626(13) 0.0377(11) 0.0259(9) -0.0009(8) 0.0099(9) 0.0036(10)
C24 0.0365(10) 0.0232(9) 0.0287(9) 0.0019(7) -0.0011(7) -0.0017(7)
C25 0.0234(8) 0.0253(9) 0.0266(8) -0.0003(7) -0.0005(7) 0.0020(7)
C26 0.0353(10) 0.0344(10) 0.0277(9) 0.0061(8) -0.0008(7) 0.0094(8)
C27 0.0320(9) 0.0317(9) 0.0208(8) 0.0033(7) -0.0002(7) 0.0006(7)
C28 0.0263(9) 0.0304(9) 0.0285(9) 0.0057(7) 0.0028(7) 0.0086(7)
C29 0.0291(9) 0.0418(11) 0.0316(9) 0.0074(8) -0.0004(7) 0.0059(8)
C30 0.0249(9) 0.0663(15) 0.0422(11) 0.0115(10) 0.0047(8) 0.0112(9)
C31 0.0391(11) 0.0628(14) 0.0383(11) 0.0015(10) 0.0087(9) 0.0215(10)
C32 0.0440(12) 0.0473(12) 0.0399(11) -0.0095(9) 0.0031(9) 0.0142(10)
C33 0.0322(10) 0.0344(10) 0.0367(10) -0.0040(8) 0.0035(8) 0.0072(8)
C34 0.0333(11) 0.0634(15) 0.0478(12) -0.0014(11) -0.0020(9) -0.0078(10)
C35 0.0549(15) 0.104(2) 0.0584(15) -0.0092(15) 0.0204(12) 0.0277(15)
C36 0.0414(12) 0.0502(13) 0.0644(15) -0.0257(11) 0.0078(10) -0.0063(10)
N7A 0.0329(19) 0.027(2) 0.0221(16) -0.0010(19) 0.0051(13) 0.0010(19)
C37A 0.056(3) 0.051(3) 0.043(2) -0.012(2) 0.020(2) -0.017(2)
C38A 0.035(3) 0.033(4) 0.033(3) -0.009(2) 0.008(2) -0.009(3)
C39A 0.041(4) 0.050(5) 0.042(3) -0.007(3) -0.001(3) -0.006(3)
C40A 0.042(3) 0.047(4) 0.052(4) 0.000(3) 0.003(3) 0.003(2)
C41A 0.043(4) 0.042(3) 0.036(3) -0.003(3) 0.016(3) -0.003(3)
C42A 0.046(4) 0.043(3) 0.034(3) 0.008(2) 0.003(3) 0.001(3)
C43A 0.050(4) 0.045(4) 0.044(4) 0.006(3) 0.005(3) 0.004(3)
N7B 0.0277(18) 0.038(2) 0.0227(16) 0.004(2) 0.0038(12) 0.003(2)
C37B 0.032(2) 0.046(3) 0.0258(18) 0.005(2) 0.0054(15) 0.012(2)
C38B 0.036(3) 0.029(4) 0.025(2) -0.001(2) 0.0081(19) -0.002(3)
C39B 0.032(3) 0.042(4) 0.040(3) -0.007(3) 0.003(2) 0.001(2)
C40B 0.032(3) 0.048(4) 0.039(3) 0.003(3) 0.008(2) 0.005(2)
C41B 0.029(3) 0.042(3) 0.025(2) 0.002(2) 0.007(2) -0.001(2)
C42B 0.034(3) 0.040(3) 0.032(3) 0.0035(19) 0.007(2) 0.008(3)
C43B 0.037(3) 0.042(4) 0.033(3) 0.002(2) 0.020(2) 0.001(3)
B1 0.0236(9) 0.0248(10) 0.0175(8) -0.0010(7) 0.0032(7) -0.0001(7)

loop_
_atom_type_symbol
_atom_type_description
_atom_type_scat_dispersion_real
_atom_type_scat_dispersion_imag
_atom_type_scat_source
C C 0.0033 0.0016 'International Tables Vol C Tables 4.2.6.8 and 6.1.1.4'
H H 0.0000 0.0000 'International Tables Vol C Tables 4.2.6.8 and 6.1.1.4'
B B 0.0013 0.0007 'International Tables Vol C Tables 4.2.6.8 and 6.1.1.4'
N N 0.0061 0.0033 'International Tables Vol C Tables 4.2.6.8 and 6.1.1.4'
Cu Cu 0.3201 1.2651 'International Tables Vol C Tables 4.2.6.8 and 6.1.1.4'

loop_
_geom_angle_atom_site_label_1
_geom_angle_atom_site_label_2
_geom_angle_atom_site_label_3
_geom_angle
N7B Cu1 N7A 18.71(11)
N7B Cu1 N5 133.99(13)
N7A Cu1 N5 118.85(13)
N7B Cu1 N3 123.71(13)
N7A Cu1 N3 121.19(13)
N5 Cu1 N3 89.41(5)
N7B Cu1 N1 117.42(13)
N7A Cu1 N1 135.00(12)
N5 Cu1 N1 90.84(5)
N3 Cu1 N1 89.53(5)
C1 N1 N2 106.91(13)
C1 N1 Cu1 138.26(11)
N2 N1 Cu1 114.41(10)
C3 N2 N1 109.60(13)
C3 N2 B1 129.79(13)
N1 N2 B1 120.32(12)
C13 N3 N4 106.95(12)
C13 N3 Cu1 137.62(10)
N4 N3 Cu1 115.32(10)
C15 N4 N3 109.68(13)
C15 N4 B1 130.69(13)
N3 N4 B1 119.61(12)
C25 N5 N6 107.06(13)
C25 N5 Cu1 137.21(11)
N6 N5 Cu1 115.59(10)
C27 N6 N5 109.10(13)
C27 N6 B1 130.80(13)
N5 N6 B1 119.93(13)
N1 C1 C2 110.04(14)
N1 C1 C4 119.50(14)
C2 C1 C4 130.42(15)
C3 C2 C1 105.01(15)
C3 C2 H2 127.5
C1 C2 H2 127.5
N2 C3 C2 108.44(14)
N2 C3 H3 125.8
C2 C3 H3 125.8
C5 C4 C9 120.05(15)
C5 C4 C1 119.71(14)
C9 C4 C1 120.15(15)
C6 C5 C4 119.26(15)
C6 C5 C10 119.06(15)
C4 C5 C10 121.68(15)
C7 C6 C5 121.97(16)
C7 C6 H6 119.0
C5 C6 H6 119.0
C6 C7 C8 117.80(17)
C6 C7 C11 120.53(17)
C8 C7 C11 121.66(18)
C9 C8 C7 122.22(17)
C9 C8 H8 118.9
C7 C8 H8 118.9
C8 C9 C4 118.62(16)
C8 C9 C12 120.32(16)
C4 C9 C12 121.05(15)
C5 C10 H10A 109.5
C5 C10 H10B 109.5
H10A C10 H10B 109.5
C5 C10 H10C 109.5
H10A C10 H10C 109.5
H10B C10 H10C 109.5
C7 C11 H11A 109.5
C7 C11 H11B 109.5
H11A C11 H11B 109.5
C7 C11 H11C 109.5
H11A C11 H11C 109.5
H11B C11 H11C 109.5
C9 C12 H12A 109.5
C9 C12 H12B 109.5
H12A C12 H12B 109.5
C9 C12 H12C 109.5
H12A C12 H12C 109.5
H12B C12 H12C 109.5
N3 C13 C14 109.89(14)
N3 C13 C16 118.59(14)
C14 C13 C16 131.48(15)
C15 C14 C13 104.95(14)
C15 C14 H14 127.5
C13 C14 H14 127.5
N4 C15 C14 108.52(14)
N4 C15 H15 125.7
C14 C15 H15 125.7
C21 C16 C17 119.81(14)
C21 C16 C13 119.20(14)
C17 C16 C13 120.97(14)
C18 C17 C16 119.21(15)
C18 C17 C22 119.45(15)
C16 C17 C22 121.34(15)
C17 C18 C19 121.86(16)
C17 C18 H18 119.1
C19 C18 H18 119.1
C20 C19 C18 117.87(15)
C20 C19 C23 121.38(16)
C18 C19 C23 120.73(16)
C19 C20 C21 122.31(15)
C19 C20 H20 118.8
C21 C20 H20 118.8
C20 C21 C16 118.93(15)
C20 C21 C24 119.05(15)
C16 C21 C24 122.01(15)
C17 C22 H22A 109.5
C17 C22 H22B 109.5
H22A C22 H22B 109.5
C17 C22 H22C 109.5
H22A C22 H22C 109.5
H22B C22 H22C 109.5
C19 C23 H23A 109.5
C19 C23 H23B 109.5
H23A C23 H23B 109.5
C19 C23 H23C 109.5
H23A C23 H23C 109.5
H23B C23 H23C 109.5
C21 C24 H24A 109.5
C21 C24 H24B 109.5
H24A C24 H24B 109.5
C21 C24 H24C 109.5
H24A C24 H24C 109.5
H24B C24 H24C 109.5
N5 C25 C26 110.06(15)
N5 C25 C28 119.01(14)
C26 C25 C28 130.81(16)
C27 C26 C25 105.07(15)
C27 C26 H26 127.5
C25 C26 H26 127.5
N6 C27 C26 108.70(15)
N6 C27 H27 125.6
C26 C27 H27 125.6
C29 C28 C33 119.97(16)
C29 C28 C25 121.00(17)
C33 C28 C25 119.02(15)
C28 C29 C30 118.68(19)
C28 C29 C34 121.17(17)
C30 C29 C34 120.15(18)
C31 C30 C29 122.03(19)
C31 C30 H30 119.0
C29 C30 H30 119.0
C32 C31 C30 118.16(18)
C32 C31 C35 120.4(2)
C30 C31 C35 121.5(2)
C31 C32 C33 121.9(2)
C31 C32 H32 119.0
C33 C32 H32 119.0
C32 C33 C28 119.21(18)
C32 C33 C36 119.75(18)
C28 C33 C36 121.03(16)
C29 C34 H34A 109.5
C29 C34 H34B 109.5
H34A C34 H34B 109.5
C29 C34 H34C 109.5
H34A C34 H34C 109.5
H34B C34 H34C 109.5
C31 C35 H35A 109.5
C31 C35 H35B 109.5
H35A C35 H35B 109.5
C31 C35 H35C 109.5
H35A C35 H35C 109.5
H35B C35 H35C 109.5
C33 C36 H36A 109.5
C33 C36 H36B 109.5
H36A C36 H36B 109.5
C33 C36 H36C 109.5
H36A C36 H36C 109.5
H36B C36 H36C 109.5
C37A N7A Cu1 115.5(3)
C37A N7A H7A1 108.4
Cu1 N7A H7A1 108.4
C37A N7A H7A2 108.4
Cu1 N7A H7A2 108.4
H7A1 N7A H7A2 107.5
N7A C37A C38A 115.9(6)
N7A C37A H37A 108.3
C38A C37A H37A 108.3
N7A C37A H37B 108.3
C38A C37A H37B 108.3
H37A C37A H37B 107.4
C43A C38A C39A 115.1(11)
C43A C38A C37A 122.7(9)
C39A C38A C37A 122.0(9)
C38A C39A C40A 126.8(13)
C38A C39A H39A 116.6
C40A C39A H39A 116.6
C41A C40A C39A 114.6(11)
C41A C40A H40A 122.7
C39A C40A H40A 122.7
C42A C41A C40A 119.6(9)
C42A C41A H41A 120.2
C40A C41A H41A 120.2
C41A C42A C43A 123.1(9)
C41A C42A H42A 118.5
C43A C42A H42A 118.5
C38A C43A C42A 120.2(10)
C38A C43A H43A 119.9
C42A C43A H43A 119.9
C37B N7B Cu1 117.5(3)
C37B N7B H7B1 107.9
Cu1 N7B H7B1 107.9
C37B N7B H7B2 107.9
Cu1 N7B H7B2 107.9
H7B1 N7B H7B2 107.2
N7B C37B C38B 117.4(5)
N7B C37B H37C 107.9
C38B C37B H37C 107.9
N7B C37B H37D 107.9
C38B C37B H37D 107.9
H37C C37B H37D 107.2
C39B C38B C43B 120.9(10)
C39B C38B C37B 117.6(8)
C43B C38B C37B 121.4(8)
C38B C39B C40B 114.9(11)
C38B C39B H39B 122.5
C40B C39B H39B 122.5
C41B C40B C39B 123.9(9)
C41B C40B H40B 118.0
C39B C40B H40B 118.0
C42B C41B C40B 120.5(8)
C42B C41B H41B 119.7
C40B C41B H41B 119.7
C41B C42B C43B 116.7(9)
C41B C42B H42B 121.7
C43B C42B H42B 121.7
C42B C43B C38B 122.7(9)
C42B C43B H43B 118.7
C38B C43B H43B 118.7
N6 B1 N4 109.41(13)
N6 B1 N2 109.94(13)
N4 B1 N2 108.20(13)
N6 B1 H1 109.8
N4 B1 H1 109.8
N2 B1 H1 109.8

loop_
_geom_bond_atom_site_label_1
_geom_bond_atom_site_label_2
_geom_bond_distance
Cu1 N7B 1.984(4)
Cu1 N7A 2.011(4)
Cu1 N5 2.0505(14)
Cu1 N3 2.0884(13)
Cu1 N1 2.0959(13)
N1 C1 1.329(2)
N1 N2 1.3653(18)
N2 C3 1.343(2)
N2 B1 1.547(2)
N3 C13 1.332(2)
N3 N4 1.3615(17)
N4 C15 1.342(2)
N4 B1 1.544(2)
N5 C25 1.326(2)
N5 N6 1.3679(18)
N6 C27 1.346(2)
N6 B1 1.543(2)
C1 C2 1.399(2)
C1 C4 1.485(2)
C2 C3 1.377(2)
C2 H2 0.9500
C3 H3 0.9500
C4 C5 1.395(2)
C4 C9 1.402(2)
C5 C6 1.388(2)
C5 C10 1.506(2)
C6 C7 1.382(3)
C6 H6 0.9500
C7 C8 1.390(3)
C7 C11 1.514(3)
C8 C9 1.389(3)
C8 H8 0.9500
C9 C12 1.509(2)
C10 H10A 0.9800
C10 H10B 0.9800
C10 H10C 0.9800
C11 H11A 0.9800
C11 H11B 0.9800
C11 H11C 0.9800
C12 H12A 0.9800
C12 H12B 0.9800
C12 H12C 0.9800
C13 C14 1.401(2)
C13 C16 1.481(2)
C14 C15 1.375(2)
C14 H14 0.9500
C15 H15 0.9500
C16 C21 1.402(2)
C16 C17 1.402(2)
C17 C18 1.389(2)
C17 C22 1.508(2)
C18 C19 1.393(2)
C18 H18 0.9500
C19 C20 1.382(2)
C19 C23 1.506(2)
C20 C21 1.392(2)
C20 H20 0.9500
C21 C24 1.505(2)
C22 H22A 0.9800
C22 H22B 0.9800
C22 H22C 0.9800
C23 H23A 0.9800
C23 H23B 0.9800
C23 H23C 0.9800
C24 H24A 0.9800
C24 H24B 0.9800
C24 H24C 0.9800
C25 C26 1.399(2)
C25 C28 1.491(2)
C26 C27 1.370(2)
C26 H26 0.9500
C27 H27 0.9500
C28 C29 1.394(3)
C28 C33 1.403(3)
C29 C30 1.395(3)
C29 C34 1.504(3)
C30 C31 1.387(3)
C30 H30 0.9500
C31 C32 1.376(3)
C31 C35 1.510(3)
C32 C33 1.387(3)
C32 H32 0.9500
C33 C36 1.503(3)
C34 H34A 0.9800
C34 H34B 0.9800
C34 H34C 0.9800
C35 H35A 0.9800
C35 H35B 0.9800
C35 H35C 0.9800
C36 H36A 0.9800
C36 H36B 0.9800
C36 H36C 0.9800
N7A C37A 1.478(7)
N7A H7A1 0.9200
N7A H7A2 0.9200
C37A C38A 1.508(11)
C37A H37A 0.9900
C37A H37B 0.9900
C38A C43A 1.354(10)
C38A C39A 1.362(11)
C39A C40A 1.391(10)
C39A H39A 0.9500
C40A C41A 1.365(9)
C40A H40A 0.9500
C41A C42A 1.358(9)
C41A H41A 0.9500
C42A C43A 1.362(10)
C42A H42A 0.9500
C43A H43A 0.9500
N7B C37B 1.464(6)
N7B H7B1 0.9200
N7B H7B2 0.9200
C37B C38B 1.519(10)
C37B H37C 0.9900
C37B H37D 0.9900
C38B C39B 1.378(10)
C38B C43B 1.406(10)
C39B C40B 1.420(11)
C39B H39B 0.9500
C40B C41B 1.375(8)
C40B H40B 0.9500
C41B C42B 1.374(8)
C41B H41B 0.9500
C42B C43B 1.398(9)
C42B H42B 0.9500
C43B H43B 0.9500
B1 H1 1.0000

loop_
_geom_torsion_atom_site_label_1
_geom_torsion_atom_site_label_2
_geom_torsion_atom_site_label_3
_geom_torsion_atom_site_label_4
_geom_torsion
N7B Cu1 N1 C1 1.8(2)
N7A Cu1 N1 C1 9.8(3)
N5 Cu1 N1 C1 143.95(17)
N3 Cu1 N1 C1 -126.64(17)
N7B Cu1 N1 N2 173.10(16)
N7A Cu1 N1 N2 -178.9(2)
N5 Cu1 N1 N2 -44.70(11)
N3 Cu1 N1 N2 44.70(11)
C1 N1 N2 C3 0.33(17)
Cu1 N1 N2 C3 -173.66(11)
C1 N1 N2 B1 174.73(14)
Cu1 N1 N2 B1 0.74(17)
N7B Cu1 N3 C13 7.8(2)
N7A Cu1 N3 C13 -14.2(2)
N5 Cu1 N3 C13 -138.16(17)
N1 Cu1 N3 C13 131.00(17)
N7B Cu1 N3 N4 -167.81(17)
N7A Cu1 N3 N4 170.18(16)
N5 Cu1 N3 N4 46.27(11)
N1 Cu1 N3 N4 -44.57(11)
C13 N3 N4 C15 -0.02(18)
Cu1 N3 N4 C15 176.86(11)
C13 N3 N4 B1 -178.38(14)
Cu1 N3 N4 B1 -1.50(17)
N7B Cu1 N5 C25 -10.3(3)
N7A Cu1 N5 C25 3.5(2)
N3 Cu1 N5 C25 129.33(18)
N1 Cu1 N5 C25 -141.15(18)
N7B Cu1 N5 N6 174.7(2)
N7A Cu1 N5 N6 -171.57(16)
N3 Cu1 N5 N6 -45.72(11)
N1 Cu1 N5 N6 43.80(11)
C25 N5 N6 C27 0.27(18)
Cu1 N5 N6 C27 176.75(11)
C25 N5 N6 B1 -175.51(14)
Cu1 N5 N6 B1 0.98(18)
N2 N1 C1 C2 -0.47(18)
Cu1 N1 C1 C2 171.30(13)
N2 N1 C1 C4 -178.37(13)
Cu1 N1 C1 C4 -6.6(3)
N1 C1 C2 C3 0.4(2)
C4 C1 C2 C3 178.03(16)
N1 N2 C3 C2 -0.07(19)
B1 N2 C3 C2 -173.77(16)
C1 C2 C3 N2 -0.21(19)
N1 C1 C4 C5 108.59(18)
C2 C1 C4 C5 -68.8(2)
N1 C1 C4 C9 -68.1(2)
C2 C1 C4 C9 114.5(2)
C9 C4 C5 C6 2.6(2)
C1 C4 C5 C6 -174.10(15)
C9 C4 C5 C10 -177.83(16)
C1 C4 C5 C10 5.5(2)
C4 C5 C6 C7 -1.0(3)
C10 C5 C6 C7 179.42(18)
C5 C6 C7 C8 -1.5(3)
C5 C6 C7 C11 177.3(2)
C6 C7 C8 C9 2.6(3)
C11 C7 C8 C9 -176.2(2)
C7 C8 C9 C4 -1.0(3)
C7 C8 C9 C12 178.1(2)
C5 C4 C9 C8 -1.6(3)
C1 C4 C9 C8 175.06(17)
C5 C4 C9 C12 179.28(17)
C1 C4 C9 C12 -4.0(3)
N4 N3 C13 C14 -0.41(18)
Cu1 N3 C13 C14 -176.22(13)
N4 N3 C13 C16 177.54(13)
Cu1 N3 C13 C16 1.7(2)
N3 C13 C14 C15 0.66(19)
C16 C13 C14 C15 -176.93(16)
N3 N4 C15 C14 0.44(19)
B1 N4 C15 C14 178.56(16)
C13 C14 C15 N4 -0.66(19)
N3 C13 C16 C21 -64.3(2)
C14 C13 C16 C21 113.1(2)
N3 C13 C16 C17 113.76(18)
C14 C13 C16 C17 -68.8(2)
C21 C16 C17 C18 1.3(2)
C13 C16 C17 C18 -176.78(15)
C21 C16 C17 C22 -179.06(16)
C13 C16 C17 C22 2.9(2)
C16 C17 C18 C19 -0.6(3)
C22 C17 C18 C19 179.77(16)
C17 C18 C19 C20 -0.4(3)
C17 C18 C19 C23 -178.53(17)
C18 C19 C20 C21 0.6(3)
C23 C19 C20 C21 178.74(17)
C19 C20 C21 C16 0.1(3)
C19 C20 C21 C24 -178.51(16)
C17 C16 C21 C20 -1.1(2)
C13 C16 C21 C20 177.03(14)
C17 C16 C21 C24 177.52(15)
C13 C16 C21 C24 -4.4(2)
N6 N5 C25 C26 -0.38(19)
Cu1 N5 C25 C26 -175.71(13)
N6 N5 C25 C28 176.26(14)
Cu1 N5 C25 C28 0.9(3)
N5 C25 C26 C27 0.3(2)
C28 C25 C26 C27 -175.77(18)
N5 N6 C27 C26 -0.1(2)
B1 N6 C27 C26 175.11(16)
C25 C26 C27 N6 -0.2(2)
N5 C25 C28 C29 103.1(2)
C26 C25 C28 C29 -81.1(3)
N5 C25 C28 C33 -75.5(2)
C26 C25 C28 C33 100.3(2)
C33 C28 C29 C30 -0.1(3)
C25 C28 C29 C30 -178.76(17)
C33 C28 C29 C34 179.79(18)
C25 C28 C29 C34 1.2(3)
C28 C29 C30 C31 -0.4(3)
C34 C29 C30 C31 179.6(2)
C29 C30 C31 C32 0.7(3)
C29 C30 C31 C35 -179.4(2)
C30 C31 C32 C33 -0.4(3)
C35 C31 C32 C33 179.7(2)
C31 C32 C33 C28 -0.1(3)
C31 C32 C33 C36 -179.9(2)
C29 C28 C33 C32 0.4(3)
C25 C28 C33 C32 179.07(17)
C29 C28 C33 C36 -179.86(19)
C25 C28 C33 C36 -1.2(3)
N7B Cu1 N7A C37A 47.5(6)
N5 Cu1 N7A C37A -100.2(4)
N3 Cu1 N7A C37A 151.1(4)
N1 Cu1 N7A C37A 24.8(5)
Cu1 N7A C37A C38A 179.5(5)
N7A C37A C38A C43A 87.4(12)
N7A C37A C38A C39A -98.2(13)
C43A C38A C39A C40A -8(2)
C37A C38A C39A C40A 176.7(12)
C38A C39A C40A C41A 8(2)
C39A C40A C41A C42A -5.6(16)
C40A C41A C42A C43A 3.7(17)
C39A C38A C43A C42A 5.6(18)
C37A C38A C43A C42A -179.7(10)
C41A C42A C43A C38A -3.7(18)
N7A Cu1 N7B C37B -57.9(6)
N5 Cu1 N7B C37B -17.3(5)
N3 Cu1 N7B C37B -146.2(3)
N1 Cu1 N7B C37B 104.3(4)
Cu1 N7B C37B C38B 174.8(6)
N7B C37B C38B C39B -168.8(10)
N7B C37B C38B C43B 7.9(13)
C43B C38B C39B C40B 3.8(18)
C37B C38B C39B C40B -179.4(10)
C38B C39B C40B C41B -6.7(18)
C39B C40B C41B C42B 5.7(17)
C40B C41B C42B C43B -1.6(15)
C41B C42B C43B C38B -1.0(17)
C39B C38B C43B C42B -0.3(18)
C37B C38B C43B C42B -176.9(10)
C27 N6 B1 N4 -115.73(18)
N5 N6 B1 N4 59.00(18)
C27 N6 B1 N2 125.58(18)
N5 N6 B1 N2 -59.69(18)
C15 N4 B1 N6 123.97(17)
N3 N4 B1 N6 -58.07(18)
C15 N4 B1 N2 -116.26(18)
N3 N4 B1 N2 61.70(18)
C3 N2 B1 N6 -128.76(17)
N1 N2 B1 N6 58.11(18)
C3 N2 B1 N4 111.80(18)
N1 N2 B1 N4 -61.32(18)
